data_8101895
loop_
_publ_author_name
'Irrgang, T.'
'Karthikeyan, S.'
'Balireddi, S.'
'Kempe, R.'

_publ_section_title
;
Crystal structure of N,N'-bis(2-methyl-4,5-diphenyl-imidazo[1,5-b]
pyridazin-7-yl)-1,3-diaminopropane ethanol solvate, C~32~H~6~(NH)~2~
(C~19~H~14~N~3~)~2~ &#x00B7; C~2~H~5~OH
;
_journal_issue 1
_journal_name_full 'Zeitschrift f\"ur Kristallographie - New Crystal Structures'
_journal_page_first 20
_journal_page_last 22
_journal_volume 221
_journal_year 2006
_chemical_formula_structural 'C3H6(NH)2(C19H14N3)2 &#x00B7; C2H5OH'
_chemical_formula_sum 'C43 H42 N8 O'
_chemical_formula_weight 686.85
_chemical_name_systematic
;N,N'-bis(2-methyl-4,5-diphenylimidazo[1,5-b]pyridazin-7-yl)-1,3-diaminopropane
 ethanol solvate
;
_space_group_IT_number 2
_symmetry_cell_setting triclinic
_symmetry_space_group_name_Hall '-P 1'
_symmetry_space_group_name_H-M 'P -1'
_atom_sites_solution_hydrogens geom
_atom_sites_solution_primary direct
_atom_sites_solution_secondary difmap
_audit_creation_method SHELXL-97
_cell_angle_alpha 90.84(3)
_cell_angle_beta 105.18(3)
_cell_angle_gamma 93.43(3)
_cell_formula_units_Z 2
_cell_length_a 9.997(2)
_cell_length_b 12.046(2)
_cell_length_c 15.635(3)
_cell_measurement_reflns_used all
_cell_measurement_temperature 193(2)
_cell_measurement_theta_max 48.65
_cell_measurement_theta_min 2.70
_cell_volume 1813.0(6)
_computing_data_collection X-AREA-STOE
_computing_structure_refinement 'SHELXL-97 (Sheldrick, 1997)'
_computing_structure_solution SIR97
_diffrn_ambient_temperature 193(2)
_diffrn_measured_fraction_theta_full 0.978
_diffrn_measured_fraction_theta_max 0.978
_diffrn_measurement_device_type 'Stoe IPDS II'
_diffrn_radiation_monochromator graphite
_diffrn_radiation_source 'fine-focus sealed tube'
_diffrn_radiation_type MoK\a
_diffrn_radiation_wavelength 0.71073
_diffrn_reflns_av_R_equivalents 0.1433
_diffrn_reflns_av_sigmaI/netI 0.1813
_diffrn_reflns_limit_h_max 12
_diffrn_reflns_limit_h_min -12
_diffrn_reflns_limit_k_max 14
_diffrn_reflns_limit_k_min -14
_diffrn_reflns_limit_l_max 19
_diffrn_reflns_limit_l_min -19
_diffrn_reflns_number 24191
_diffrn_reflns_theta_full 25.84
_diffrn_reflns_theta_max 25.84
_diffrn_reflns_theta_min 1.35
_exptl_absorpt_coefficient_mu 0.078
_exptl_absorpt_correction_type none
_exptl_crystal_colour red
_exptl_crystal_density_diffrn 1.258
_exptl_crystal_density_method 'not measured'
_exptl_crystal_description prism
_exptl_crystal_F_000 728
_exptl_crystal_size_max 0.6
_exptl_crystal_size_mid 0.5
_exptl_crystal_size_min 0.3
_refine_diff_density_max 0.399
_refine_diff_density_min -0.351
_refine_diff_density_rms 0.043
_refine_ls_extinction_method none
_refine_ls_goodness_of_fit_ref 0.855
_refine_ls_hydrogen_treatment mixed
_refine_ls_matrix_type full
_refine_ls_number_parameters 477
_refine_ls_number_reflns 6857
_refine_ls_number_restraints 0
_refine_ls_restrained_S_all 0.855
_refine_ls_R_factor_all 0.1957
_refine_ls_R_factor_gt 0.0703
_refine_ls_shift/su_max 0.000
_refine_ls_shift/su_mean 0.000
_refine_ls_structure_factor_coef Fsqd
_refine_ls_weighting_details 'calc w=1/[\s^2^(Fo^2^)+(0.0582P)^2^+0.0000P] where P=(Fo^2^+2Fc^2^)/3'
_refine_ls_weighting_scheme calc
_refine_ls_wR_factor_gt 0.1318
_refine_ls_wR_factor_ref 0.1655
_reflns_number_gt 2637
_reflns_number_total 6857
_reflns_threshold_expression >2sigma(I)
_cod_data_source_file 1267-1686.cff
_cod_data_source_block k172a
_cod_depositor_comments
;
The following automatic conversions were performed:

'_exptl_absorpt_correction_type' tag value 'no' was replaced with
'none' value.

Automatic conversion script
Id: cif_fix_values 1646 2011-03-28 12:23:43Z adriana 
;
_cod_original_cell_volume 1813.1(6)
_cod_original_sg_symbol_H-M P-1
_cod_database_code 8101895

loop_
_symmetry_equiv_pos_as_xyz
'x, y, z'
'-x, -y, -z'

loop_
_atom_site_label
_atom_site_type_symbol
_atom_site_fract_x
_atom_site_fract_y
_atom_site_fract_z
_atom_site_U_iso_or_equiv
_atom_site_adp_type
_atom_site_occupancy
_atom_site_symmetry_multiplicity
_atom_site_Wyckoff_symbol
_atom_site_calc_flag
_atom_site_refinement_flags
_atom_site_disorder_assembly
_atom_site_disorder_group
C1 C 0.4189(4) 0.4124(3) 0.3660(3) 0.0421(10) Uani 1 2 i d . . .
C2 C 0.4865(4) 0.3098(3) 0.3996(3) 0.0421(10) Uani 1 2 i d . . .
C3 C 0.6201(5) 0.3178(4) 0.4535(3) 0.0550(12) Uani 1 2 i d . . .
H3 H 0.6668 0.3874 0.4684 0.066 Uiso 1 2 i calc R . .
C4 C 0.6854(5) 0.2228(4) 0.4856(3) 0.0644(14) Uani 1 2 i d . . .
H4 H 0.7748 0.2287 0.5231 0.077 Uiso 1 2 i calc R . .
C5 C 0.6176(6) 0.1199(4) 0.4619(3) 0.0600(13) Uani 1 2 i d . . .
H5 H 0.6620 0.0562 0.4827 0.072 Uiso 1 2 i calc R . .
C6 C 0.4863(5) 0.1105(3) 0.4083(3) 0.0528(12) Uani 1 2 i d . . .
H6 H 0.4411 0.0405 0.3928 0.063 Uiso 1 2 i calc R . .
C7 C 0.4189(5) 0.2051(3) 0.3763(3) 0.0477(11) Uani 1 2 i d . . .
H7 H 0.3290 0.1984 0.3395 0.057 Uiso 1 2 i calc R . .
C8 C 0.2934(4) 0.4502(3) 0.3682(3) 0.0403(10) Uani 1 2 i d . . .
C9 C 0.1786(4) 0.4253(3) 0.4037(3) 0.0424(11) Uani 1 2 i d . . .
C10 C 0.1768(5) 0.3270(3) 0.4614(3) 0.0446(11) Uani 1 2 i d . . .
C11 C 0.2909(5) 0.3049(4) 0.5284(3) 0.0526(12) Uani 1 2 i d . . .
H11 H 0.3698 0.3535 0.5401 0.063 Uiso 1 2 i calc R . .
C12 C 0.2904(5) 0.2116(4) 0.5790(3) 0.0581(13) Uani 1 2 i d . . .
H12 H 0.3686 0.1967 0.6235 0.070 Uiso 1 2 i calc R . .
C13 C 0.1722(6) 0.1410(4) 0.5623(3) 0.0637(14) Uani 1 2 i d . . .
H13 H 0.1712 0.0775 0.5953 0.076 Uiso 1 2 i calc R . .
C14 C 0.0572(6) 0.1636(4) 0.4981(3) 0.0628(14) Uani 1 2 i d . . .
H14 H -0.0228 0.1165 0.4887 0.075 Uiso 1 2 i calc R . .
C15 C 0.0580(5) 0.2560(4) 0.4465(3) 0.0545(12) Uani 1 2 i d . . .
H15 H -0.0207 0.2705 0.4021 0.065 Uiso 1 2 i calc R . .
C16 C 0.0725(5) 0.4933(3) 0.3841(3) 0.0500(12) Uani 1 2 i d . . .
H16 H -0.0031 0.4789 0.4074 0.060 Uiso 1 2 i calc R . .
C17 C 0.0730(5) 0.5869(3) 0.3286(3) 0.0470(11) Uani 1 2 i d . . .
C18 C -0.0492(5) 0.6559(4) 0.3044(3) 0.0662(14) Uani 1 2 i d . . .
H18A H -0.0314 0.7147 0.2672 0.099 Uiso 1 2 i calc R . .
H18B H -0.0654 0.6874 0.3573 0.099 Uiso 1 2 i calc R . .
H18C H -0.1297 0.6103 0.2731 0.099 Uiso 1 2 i calc R . .
C19 C 0.4021(5) 0.5645(3) 0.2936(3) 0.0432(11) Uani 1 2 i d . . .
C20 C 0.5392(5) 0.6555(4) 0.2046(3) 0.0587(13) Uani 1 2 i d . . .
H20A H 0.6227 0.6345 0.2470 0.070 Uiso 1 2 i calc R . .
H20B H 0.5573 0.7305 0.1868 0.070 Uiso 1 2 i calc R . .
C21 C 0.5098(6) 0.5786(4) 0.1249(4) 0.0680(15) Uani 1 2 i d . . .
H21A H 0.4929 0.5035 0.1430 0.082 Uiso 1 2 i calc R . .
H21B H 0.5918 0.5796 0.1027 0.082 Uiso 1 2 i calc R . .
C22 C 0.3865(6) 0.6067(4) 0.0498(3) 0.0656(15) Uani 1 2 i d . . .
H22A H 0.3696 0.5495 0.0032 0.079 Uiso 1 2 i calc R . .
H22B H 0.3043 0.6076 0.0717 0.079 Uiso 1 2 i calc R . .
C23 C 0.3510(5) 0.8067(4) 0.0326(3) 0.0493(12) Uani 1 2 i d . . .
C24 C 0.2490(4) 0.9282(3) 0.0925(3) 0.0405(10) Uani 1 2 i d . . .
C25 C 0.1754(4) 0.9660(3) 0.1563(3) 0.0380(10) Uani 1 2 i d . . .
C26 C 0.2047(5) 0.9247(3) 0.2416(3) 0.0500(12) Uani 1 2 i d . . .
H26 H 0.2733 0.8745 0.2588 0.060 Uiso 1 2 i calc R . .
C27 C 0.1322(5) 0.9580(4) 0.3013(3) 0.0610(13) Uani 1 2 i d . . .
H27 H 0.1530 0.9300 0.3580 0.073 Uiso 1 2 i calc R . .
C28 C 0.0315(5) 1.0308(4) 0.2775(3) 0.0590(13) Uani 1 2 i d . . .
H28 H -0.0155 1.0532 0.3182 0.071 Uiso 1 2 i calc R . .
C29 C -0.0015(5) 1.0717(4) 0.1933(3) 0.0532(12) Uani 1 2 i d . . .
H29 H -0.0711 1.1211 0.1768 0.064 Uiso 1 2 i calc R . .
C30 C 0.0697(4) 1.0389(3) 0.1339(3) 0.0453(11) Uani 1 2 i d . . .
H30 H 0.0463 1.0662 0.0769 0.054 Uiso 1 2 i calc R . .
C31 C 0.2789(4) 0.9799(3) 0.0203(3) 0.0417(10) Uani 1 2 i d . . .
C32 C 0.2682(4) 1.0824(3) -0.0236(3) 0.0435(11) Uani 1 2 i d . . .
C33 C 0.2223(4) 1.1834(3) 0.0125(3) 0.0468(11) Uani 1 2 i d . . .
C34 C 0.2876(5) 1.2249(4) 0.0972(3) 0.0507(12) Uani 1 2 i d . . .
H34 H 0.3606 1.1881 0.1321 0.061 Uiso 1 2 i calc R . .
C35 C 0.2466(6) 1.3200(4) 0.1308(4) 0.0645(14) Uani 1 2 i d . . .
H35 H 0.2926 1.3475 0.1874 0.077 Uiso 1 2 i calc R . .
C36 C 0.1373(7) 1.3737(4) 0.0801(5) 0.0812(17) Uani 1 2 i d . . .
H36 H 0.1085 1.4371 0.1027 0.097 Uiso 1 2 i calc R . .
C37 C 0.0704(6) 1.3338(5) -0.0042(5) 0.0844(18) Uani 1 2 i d . . .
H37 H -0.0041 1.3703 -0.0379 0.101 Uiso 1 2 i calc R . .
C38 C 0.1128(5) 1.2400(4) -0.0395(3) 0.0636(14) Uani 1 2 i d . . .
H38 H 0.0691 1.2149 -0.0971 0.076 Uiso 1 2 i calc R . .
C39 C 0.3057(4) 1.0867(4) -0.1012(3) 0.0513(12) Uani 1 2 i d . . .
H39 H 0.2961 1.1520 -0.1326 0.062 Uiso 1 2 i calc R . .
C40 C 0.3596(4) 0.9935(4) -0.1357(3) 0.0495(12) Uani 1 2 i d . . .
C41 C 0.3981(5) 0.9996(4) -0.2231(3) 0.0722(15) Uani 1 2 i d . . .
H41A H 0.4334 0.9305 -0.2355 0.108 Uiso 1 2 i calc R . .
H41B H 0.4681 1.0590 -0.2195 0.108 Uiso 1 2 i calc R . .
H41C H 0.3174 1.0133 -0.2697 0.108 Uiso 1 2 i calc R . .
C101 C 0.7174(8) 0.3443(4) 0.2298(4) 0.124(3) Uani 1 2 i d . . .
H10A H 0.6300 0.3518 0.1858 0.149 Uiso 1 2 i calc R . .
H10B H 0.7142 0.2728 0.2572 0.149 Uiso 1 2 i calc R . .
O1 O 0.7450(4) 0.4329(4) 0.2944(3) 0.1183(15) Uani 1 2 i d . . .
H1 H 0.6832 0.4318 0.3201 0.177 Uiso 1 2 i calc R . .
N1 N 0.4863(4) 0.4841(3) 0.3200(2) 0.0480(9) Uani 1 2 i d . . .
N2 N 0.1763(4) 0.6163(3) 0.2968(2) 0.0468(9) Uani 1 2 i d . . .
N3 N 0.2847(4) 0.5486(3) 0.3192(2) 0.0419(9) Uani 1 2 i d . . .
N4 N 0.4280(4) 0.6557(3) 0.2479(3) 0.0488(10) Uani 1 2 i d . . .
N5 N 0.4108(5) 0.7152(3) 0.0130(3) 0.0630(12) Uani 1 2 i d . . .
N6 N 0.2976(4) 0.8227(3) 0.1002(2) 0.0448(9) Uani 1 2 i d . . .
N7 N 0.3418(4) 0.8978(3) -0.0180(2) 0.0449(9) Uani 1 2 i d . . .
N8 N 0.3820(4) 0.9001(3) -0.0955(2) 0.0522(10) Uani 1 2 i d . . .
C102 C 0.8411(6) 0.3567(5) 0.1877(4) 0.0940(19) Uani 1 2 i d . . .
H10C H 0.8317 0.2990 0.1431 0.141 Uiso 1 2 i calc R . .
H10D H 0.9264 0.3508 0.2328 0.141 Uiso 1 2 i calc R . .
H10E H 0.8421 0.4280 0.1612 0.141 Uiso 1 2 i calc R . .
H4N H 0.349(5) 0.679(4) 0.221(3) 0.056(15) Uiso 1 2 i d . . .
H5N H 0.392(6) 0.709(5) -0.043(4) 0.10(2) Uiso 1 2 i d . . .

loop_
_atom_site_aniso_label
_atom_site_aniso_U_11
_atom_site_aniso_U_22
_atom_site_aniso_U_33
_atom_site_aniso_U_23
_atom_site_aniso_U_13
_atom_site_aniso_U_12
C1 0.046(3) 0.035(2) 0.044(3) 0.007(2) 0.009(2) 0.003(2)
C2 0.037(3) 0.045(3) 0.043(3) 0.001(2) 0.009(2) 0.001(2)
C3 0.055(3) 0.043(3) 0.063(3) 0.003(2) 0.008(3) 0.003(2)
C4 0.052(3) 0.061(3) 0.073(3) 0.012(3) 0.001(3) 0.020(3)
C5 0.072(4) 0.048(3) 0.058(3) 0.016(2) 0.010(3) 0.019(3)
C6 0.068(4) 0.038(3) 0.056(3) 0.011(2) 0.019(3) 0.008(2)
C7 0.049(3) 0.045(3) 0.047(3) 0.006(2) 0.008(2) 0.003(2)
C8 0.041(3) 0.039(2) 0.043(2) 0.008(2) 0.012(2) 0.007(2)
C9 0.044(3) 0.044(3) 0.040(2) 0.001(2) 0.012(2) 0.002(2)
C10 0.055(3) 0.041(3) 0.039(3) -0.001(2) 0.017(2) 0.000(2)
C11 0.060(3) 0.054(3) 0.044(3) 0.002(2) 0.015(3) 0.007(2)
C12 0.069(4) 0.063(3) 0.043(3) 0.014(2) 0.014(3) 0.011(3)
C13 0.085(4) 0.055(3) 0.058(3) 0.015(3) 0.031(3) 0.008(3)
C14 0.082(4) 0.057(3) 0.054(3) 0.005(3) 0.027(3) -0.005(3)
C15 0.061(3) 0.053(3) 0.050(3) 0.007(2) 0.015(2) 0.000(3)
C16 0.045(3) 0.048(3) 0.060(3) -0.001(2) 0.020(2) 0.002(2)
C17 0.042(3) 0.046(3) 0.054(3) 0.005(2) 0.014(2) 0.009(2)
C18 0.056(3) 0.064(3) 0.083(4) 0.011(3) 0.022(3) 0.021(3)
C19 0.044(3) 0.034(3) 0.053(3) 0.008(2) 0.014(2) 0.003(2)
C20 0.059(3) 0.045(3) 0.083(4) 0.016(3) 0.034(3) 0.012(2)
C21 0.083(4) 0.048(3) 0.091(4) 0.014(3) 0.053(4) 0.015(3)
C22 0.093(4) 0.043(3) 0.072(3) -0.008(3) 0.042(3) -0.007(3)
C23 0.057(3) 0.043(3) 0.055(3) -0.002(2) 0.027(3) 0.000(2)
C24 0.043(3) 0.037(2) 0.042(2) 0.001(2) 0.012(2) 0.003(2)
C25 0.035(3) 0.033(2) 0.043(2) -0.0008(19) 0.007(2) -0.002(2)
C26 0.063(3) 0.046(3) 0.047(3) 0.011(2) 0.021(3) 0.012(2)
C27 0.074(4) 0.068(3) 0.044(3) 0.010(2) 0.022(3) 0.003(3)
C28 0.060(3) 0.056(3) 0.069(4) -0.007(3) 0.031(3) 0.000(3)
C29 0.049(3) 0.044(3) 0.072(3) -0.002(2) 0.025(3) 0.005(2)
C30 0.042(3) 0.045(3) 0.050(3) 0.010(2) 0.014(2) -0.003(2)
C31 0.042(3) 0.046(3) 0.038(2) 0.004(2) 0.012(2) 0.002(2)
C32 0.039(3) 0.049(3) 0.039(3) 0.004(2) 0.005(2) -0.004(2)
C33 0.048(3) 0.041(3) 0.050(3) 0.008(2) 0.010(2) -0.005(2)
C34 0.046(3) 0.043(3) 0.063(3) 0.004(2) 0.012(2) 0.001(2)
C35 0.067(4) 0.050(3) 0.077(4) 0.000(3) 0.021(3) -0.002(3)
C36 0.086(5) 0.045(3) 0.120(5) 0.005(4) 0.040(4) 0.004(3)
C37 0.068(4) 0.055(4) 0.127(6) 0.027(4) 0.015(4) 0.021(3)
C38 0.055(3) 0.053(3) 0.074(3) 0.022(3) -0.001(3) 0.000(3)
C39 0.051(3) 0.054(3) 0.046(3) 0.011(2) 0.009(2) -0.006(2)
C40 0.045(3) 0.065(3) 0.039(3) 0.003(2) 0.013(2) -0.010(2)
C41 0.074(4) 0.097(4) 0.048(3) 0.009(3) 0.024(3) -0.007(3)
C101 0.249(9) 0.046(3) 0.119(5) -0.060(3) 0.143(6) -0.062(4)
O1 0.094(3) 0.131(4) 0.137(4) 0.021(3) 0.045(3) 0.000(3)
N1 0.045(2) 0.037(2) 0.065(2) 0.0078(18) 0.018(2) 0.0038(18)
N2 0.047(2) 0.043(2) 0.055(2) 0.0054(17) 0.020(2) 0.0111(19)
N3 0.040(2) 0.042(2) 0.046(2) 0.0087(17) 0.0131(18) 0.0099(18)
N4 0.038(3) 0.045(2) 0.070(3) 0.015(2) 0.023(2) 0.0111(19)
N5 0.093(4) 0.049(3) 0.059(3) 0.001(2) 0.040(3) 0.013(2)
N6 0.054(2) 0.039(2) 0.046(2) 0.0036(17) 0.0208(19) 0.0068(18)
N7 0.053(2) 0.050(2) 0.036(2) 0.0013(18) 0.0191(18) -0.0008(18)
N8 0.056(3) 0.061(3) 0.044(2) -0.0016(19) 0.0229(19) -0.005(2)
C102 0.118(5) 0.081(4) 0.076(4) -0.018(3) 0.011(4) 0.018(4)

loop_
_atom_type_symbol
_atom_type_description
_atom_type_scat_dispersion_real
_atom_type_scat_dispersion_imag
_atom_type_scat_source
C C 0.0033 0.0016 'International Tables Vol C Tables 4.2.6.8 and 6.1.1.4'
H4N H4N 0.0000 0.0000 'International Tables Vol C Tables 4.2.6.8 and 6.1.1.4'
N N 0.0061 0.0033 'International Tables Vol C Tables 4.2.6.8 and 6.1.1.4'
O O 0.0106 0.0060 'International Tables Vol C Tables 4.2.6.8 and 6.1.1.4'

loop_
_geom_angle_atom_site_label_1
_geom_angle_atom_site_label_2
_geom_angle_atom_site_label_3
_geom_angle
_geom_angle_site_symmetry_1
_geom_angle_site_symmetry_3
_geom_angle_publ_flag
C8 C1 N1 110.5(3) . . ?
C8 C1 C2 131.4(4) . . ?
N1 C1 C2 117.9(4) . . ?
C3 C2 C7 119.2(4) . . ?
C3 C2 C1 119.5(4) . . ?
C7 C2 C1 121.3(4) . . ?
C2 C3 C4 120.4(4) . . ?
C5 C4 C3 119.8(5) . . ?
C6 C5 C4 120.5(4) . . ?
C5 C6 C7 120.3(4) . . ?
C2 C7 C6 119.8(4) . . ?
C1 C8 N3 104.0(3) . . ?
C1 C8 C9 141.5(4) . . ?
N3 C8 C9 114.5(4) . . ?
C16 C9 C8 117.6(4) . . ?
C16 C9 C10 121.8(4) . . ?
C8 C9 C10 120.6(4) . . ?
C11 C10 C15 119.0(4) . . ?
C11 C10 C9 121.5(4) . . ?
C15 C10 C9 119.5(4) . . ?
C10 C11 C12 121.1(5) . . ?
C13 C12 C11 119.0(5) . . ?
C14 C13 C12 120.5(5) . . ?
C13 C14 C15 120.6(5) . . ?
C14 C15 C10 119.7(5) . . ?
C9 C16 C17 122.1(4) . . ?
N2 C17 C16 123.2(4) . . ?
N2 C17 C18 116.3(4) . . ?
C16 C17 C18 120.5(4) . . ?
N1 C19 N3 111.5(3) . . ?
N1 C19 N4 126.3(4) . . ?
N3 C19 N4 122.2(4) . . ?
N4 C20 C21 114.0(4) . . ?
C20 C21 C22 114.6(4) . . ?
N5 C22 C21 111.6(4) . . ?
N6 C23 N5 127.5(4) . . ?
N6 C23 N7 110.9(4) . . ?
N5 C23 N7 121.5(4) . . ?
N6 C24 C31 110.2(3) . . ?
N6 C24 C25 118.6(3) . . ?
C31 C24 C25 131.2(4) . . ?
C30 C25 C26 117.1(4) . . ?
C30 C25 C24 122.4(4) . . ?
C26 C25 C24 120.4(4) . . ?
C27 C26 C25 120.5(4) . . ?
C28 C27 C26 120.7(4) . . ?
C27 C28 C29 120.2(4) . . ?
C28 C29 C30 119.4(4) . . ?
C29 C30 C25 122.1(4) . . ?
C24 C31 N7 103.8(3) . . ?
C24 C31 C32 141.5(4) . . ?
N7 C31 C32 114.7(3) . . ?
C39 C32 C31 117.3(4) . . ?
C39 C32 C33 119.7(4) . . ?
C31 C32 C33 123.0(4) . . ?
C34 C33 C38 118.7(4) . . ?
C34 C33 C32 121.0(4) . . ?
C38 C33 C32 120.2(4) . . ?
C35 C34 C33 121.3(5) . . ?
C36 C35 C34 119.6(5) . . ?
C35 C36 C37 120.2(5) . . ?
C36 C37 C38 120.8(5) . . ?
C37 C38 C33 119.4(5) . . ?
C32 C39 C40 121.8(4) . . ?
N8 C40 C39 124.0(4) . . ?
N8 C40 C41 115.2(4) . . ?
C39 C40 C41 120.8(4) . . ?
O1 C101 C102 103.6(4) . . ?
C19 N1 C1 106.0(3) . . ?
C17 N2 N3 114.1(3) . . ?
C19 N3 N2 123.7(3) . . ?
C19 N3 C8 108.0(3) . . ?
N2 N3 C8 128.3(3) . . ?
C19 N4 C20 119.1(4) . . ?
C23 N5 C22 121.7(4) . . ?
C23 N6 C24 106.6(3) . . ?
C23 N7 N8 122.5(4) . . ?
C23 N7 C31 108.4(3) . . ?
N8 N7 C31 129.0(3) . . ?
C40 N8 N7 112.9(4) . . ?

loop_
_geom_bond_atom_site_label_1
_geom_bond_atom_site_label_2
_geom_bond_distance
_geom_bond_site_symmetry_2
_geom_bond_publ_flag
C1 C8 1.369(5) . ?
C1 N1 1.385(5) . ?
C1 C2 1.480(6) . ?
C2 C3 1.377(6) . ?
C2 C7 1.391(5) . ?
C3 C4 1.387(6) . ?
C4 C5 1.374(6) . ?
C5 C6 1.357(6) . ?
C6 C7 1.391(6) . ?
C8 N3 1.414(5) . ?
C8 C9 1.419(5) . ?
C9 C16 1.354(6) . ?
C9 C10 1.501(5) . ?
C10 C11 1.375(6) . ?
C10 C15 1.386(6) . ?
C11 C12 1.384(6) . ?
C12 C13 1.378(6) . ?
C13 C14 1.358(7) . ?
C14 C15 1.386(6) . ?
C16 C17 1.433(6) . ?
C17 N2 1.293(5) . ?
C17 C18 1.489(6) . ?
C19 N1 1.321(5) . ?
C19 N3 1.340(5) . ?
C19 N4 1.367(5) . ?
C20 N4 1.444(5) . ?
C20 C21 1.497(6) . ?
C21 C22 1.522(7) . ?
C22 N5 1.469(5) . ?
C23 N6 1.320(5) . ?
C23 N5 1.354(6) . ?
C23 N7 1.355(5) . ?
C24 N6 1.383(5) . ?
C24 C31 1.388(5) . ?
C24 C25 1.467(5) . ?
C25 C30 1.392(6) . ?
C25 C26 1.395(5) . ?
C26 C27 1.390(6) . ?
C27 C28 1.358(6) . ?
C28 C29 1.377(6) . ?
C29 C30 1.377(5) . ?
C31 N7 1.408(5) . ?
C31 C32 1.418(5) . ?
C32 C39 1.362(5) . ?
C32 C33 1.480(6) . ?
C33 C34 1.385(6) . ?
C33 C38 1.401(6) . ?
C34 C35 1.381(6) . ?
C35 C36 1.373(7) . ?
C36 C37 1.377(8) . ?
C37 C38 1.387(7) . ?
C39 C40 1.432(6) . ?
C40 N8 1.299(5) . ?
C40 C41 1.515(5) . ?
C101 O1 1.423(6) . ?
C101 C102 1.547(7) . ?
N2 N3 1.371(4) . ?
N7 N8 1.373(4) . ?

loop_
_cod_related_entry_id
_cod_related_entry_database
_cod_related_entry_code
1 ChemSpider 30653891
